data_4102397
loop_
_publ_author_name
'Patrick S. Hanley'
'Dean Markovi\'c'
'John F. Hartwig'

_publ_contact_author
; 
Scott R. Wilson 
University of Illinois 
School of Chemical Sciences, Box 59-1 
505 South Mathews Avenue 
Urbana, Illinois  61801 
USA 
;
_publ_contact_author_email srwilson@uiuc.edu
_publ_contact_author_fax '1  217 244 8068'
_publ_contact_author_phone '1  217 244 1708'
_publ_section_title
;
 Intermolecular Insertion of Ethylene and Octene into a Palladium-Amide
 Bond. Spectroscopic Evidence for an Ethylene Amido Intermediate
;
_journal_name_full 'Journal of the American Chemical Society'
_journal_page_first 6302
_journal_page_last 6303
_journal_paper_doi 10.1021/ja102172m
_journal_volume 132
_journal_year 2010
_chemical_absolute_configuration ad
_chemical_formula_moiety 'C31 H42 N O P Pd'
_chemical_formula_sum 'C31 H42 N O P Pd'
_chemical_formula_weight 582.03
_chemical_name_systematic
; 
? 
;
_space_group_IT_number 33
_symmetry_cell_setting orthorhombic
_symmetry_space_group_name_Hall 'P 2c -2n'
_symmetry_space_group_name_H-M 'P n a 21'
_atom_sites_solution_hydrogens geom
_atom_sites_solution_primary direct
_atom_sites_solution_secondary difmap
_audit_creation_method SHELXL-97
_audit_update_record
; 
2008-06-30   text and data added, srw 
;
_cell_angle_alpha 90.00
_cell_angle_beta 90.00
_cell_angle_gamma 90.00
_cell_formula_units_Z 4
_cell_length_a 16.0764(8)
_cell_length_b 20.7006(10)
_cell_length_c 8.5956(4)
_cell_measurement_reflns_used 2173
_cell_measurement_temperature 193(2)
_cell_measurement_theta_max 22.80
_cell_measurement_theta_min 2.34
_cell_volume 2860.5(2)
_computing_cell_refinement 'SAINT V7.23A (Bruker, 2005)'
_computing_data_collection 'APEX2 V2.0-1 (Bruker, 2004)'
_computing_data_reduction
; 
SAINT V7.23A, XPREP V2005/2, SADABS V2007/4, TWINABS V2007/5 
(Bruker, 2005 & 2007) 
;
_computing_molecular_graphics 'SHELXTL V6.12 (Bruker, 2005)'
_computing_publication_material 'XCIF V6.12 (Bruker, 2005)'
_computing_structure_refinement 'SHELXTL V6.12 (Bruker, 2005)'
_computing_structure_solution 'SHELXTL V6.12 (Bruker, 2005)'
_diffrn_ambient_temperature 193(2)
_diffrn_measured_fraction_theta_full 1.000
_diffrn_measured_fraction_theta_max 1.000
_diffrn_measurement_device 'Bruker Kappa/ApexII CCD'
_diffrn_measurement_method 'profile data from \f and \w scans'
_diffrn_radiation_monochromator graphite
_diffrn_radiation_source 'fine-focus sealed tube'
_diffrn_radiation_type MoK\a
_diffrn_radiation_wavelength 0.71073
_diffrn_radiation_wavelength_id ba87bas
_diffrn_reflns_av_R_equivalents 0.0527
_diffrn_reflns_av_sigmaI/netI 0.0683
_diffrn_reflns_limit_h_max 19
_diffrn_reflns_limit_h_min -16
_diffrn_reflns_limit_k_max 21
_diffrn_reflns_limit_k_min -24
_diffrn_reflns_limit_l_max 10
_diffrn_reflns_limit_l_min -7
_diffrn_reflns_number 14036
_diffrn_reflns_theta_full 25.36
_diffrn_reflns_theta_max 25.36
_diffrn_reflns_theta_min 1.60
_exptl_absorpt_coefficient_mu 0.728
_exptl_absorpt_correction_T_max 0.9588
_exptl_absorpt_correction_T_min 0.9197
_exptl_absorpt_correction_type integration
_exptl_absorpt_process_details 'SHELXTL/XPREP V2005/2 (Bruker, 2005)'
_exptl_crystal_colour orange
_exptl_crystal_density_diffrn 1.351
_exptl_crystal_density_method 'not measured'
_exptl_crystal_description columnar
_exptl_crystal_F_000 1216
_exptl_crystal_id ba87bas
_exptl_crystal_preparation
; 
The data crystal was mounted using oil (Parantone-N, Exxon) to a 
0.3 mm cryo-loop (Hampton Research) with the (-1 6 -6) scattering 
planes roughly normal to the spindle axis. 
;
_exptl_crystal_size_max 0.30
_exptl_crystal_size_mid 0.12
_exptl_crystal_size_min 0.08
_refine_diff_density_max 0.529
_refine_diff_density_min -0.428
_refine_diff_density_rms 0.074
_refine_ls_abs_structure_details 'Flack (1983),  2006 Friedels'
_refine_ls_abs_structure_Flack -0.05(3)
_refine_ls_extinction_method none
_refine_ls_goodness_of_fit_ref 1.000
_refine_ls_hydrogen_treatment noref
_refine_ls_matrix_type full
_refine_ls_number_parameters 322
_refine_ls_number_reflns 4818
_refine_ls_number_restraints 1
_refine_ls_restrained_S_all 1.000
_refine_ls_R_factor_all 0.0606
_refine_ls_R_factor_gt 0.0380
_refine_ls_shift/su_max 0.001
_refine_ls_shift/su_mean 0.000
_refine_ls_structure_factor_coef Fsqd
_refine_ls_weighting_details 'calc w=1/[\s^2^(Fo^2^)+(0.0269P)^2^+0.0000P] where P=(Fo^2^+2Fc^2^)/3'
_refine_ls_weighting_scheme calc
_refine_ls_wR_factor_gt 0.0683
_refine_ls_wR_factor_ref 0.0759
_reflns_number_gt 3731
_reflns_number_total 4818
_reflns_threshold_expression >2sigma(I)
_cod_data_source_file ja102172m_si_002.cif
_cod_data_source_block ba87bas
_cod_original_sg_symbol_Hall 'P 2c -2n '
_cod_original_sg_symbol_H-M 'P n a 21 '
_cod_database_code 4102397

loop_
_symmetry_equiv_pos_as_xyz
'x, y, z'
'-x, -y, z+1/2'
'x+1/2, -y+1/2, z'
'-x+1/2, y+1/2, z+1/2'

loop_
_atom_site_label
_atom_site_type_symbol
_atom_site_fract_x
_atom_site_fract_y
_atom_site_fract_z
_atom_site_U_iso_or_equiv
_atom_site_adp_type
_atom_site_occupancy
_atom_site_symmetry_multiplicity
_atom_site_calc_flag
_atom_site_refinement_flags
C1 C 0.6611(3) 0.2829(3) 0.1367(6) 0.0268(12) Uani 1 1 d .
C2 C 0.6777(3) 0.3395(3) 0.0515(6) 0.0319(14) Uani 1 1 d .
H2 H 0.6543 0.3793 0.0848 0.038 Uiso 1 1 calc R
C3 C 0.7274(4) 0.3383(3) -0.0798(6) 0.0384(15) Uani 1 1 d .
H3 H 0.7372 0.3771 -0.1361 0.046 Uiso 1 1 calc R
C4 C 0.7627(4) 0.2818(3) -0.1294(5) 0.0393(15) Uani 1 1 d .
H4 H 0.7975 0.2812 -0.2187 0.047 Uiso 1 1 calc R
C5 C 0.7471(3) 0.2260(2) -0.0485(6) 0.0338(13) Uani 1 1 d .
H5 H 0.7709 0.1866 -0.0834 0.041 Uiso 1 1 calc R
C6 C 0.6974(3) 0.2260(2) 0.0829(6) 0.0307(13) Uani 1 1 d .
C7 C 0.6791(4) 0.1633(3) 0.1691(7) 0.0396(16) Uani 1 1 d .
H7A H 0.7265 0.1515 0.2367 0.048 Uiso 1 1 calc R
H7B H 0.6694 0.1277 0.0942 0.048 Uiso 1 1 calc R
C8 C 0.4956(4) 0.1507(3) 0.1644(6) 0.0338(14) Uani 1 1 d .
C9 C 0.4162(3) 0.1817(3) 0.2299(7) 0.0416(15) Uani 1 1 d .
H9A H 0.3684 0.1689 0.1661 0.062 Uiso 1 1 calc R
H9B H 0.4219 0.2288 0.2282 0.062 Uiso 1 1 calc R
H9C H 0.4076 0.1671 0.3372 0.062 Uiso 1 1 calc R
C10 C 0.4833(4) 0.0779(3) 0.1534(7) 0.0576(19) Uani 1 1 d .
H10A H 0.4376 0.0684 0.0814 0.086 Uiso 1 1 calc R
H10B H 0.4699 0.0606 0.2565 0.086 Uiso 1 1 calc R
H10C H 0.5346 0.0577 0.1151 0.086 Uiso 1 1 calc R
C11 C 0.5084(4) 0.1778(3) 0.0010(7) 0.0550(19) Uani 1 1 d .
H11A H 0.4581 0.1708 -0.0610 0.082 Uiso 1 1 calc R
H11B H 0.5555 0.1558 -0.0485 0.082 Uiso 1 1 calc R
H11C H 0.5200 0.2242 0.0075 0.082 Uiso 1 1 calc R
C12 C 0.6019(4) 0.1257(2) 0.4634(6) 0.0361(14) Uani 1 1 d .
C13 C 0.6670(4) 0.1616(3) 0.5594(7) 0.052(2) Uani 1 1 d .
H13A H 0.6801 0.1365 0.6529 0.077 Uiso 1 1 calc R
H13B H 0.6451 0.2039 0.5898 0.077 Uiso 1 1 calc R
H13C H 0.7176 0.1673 0.4973 0.077 Uiso 1 1 calc R
C14 C 0.5219(4) 0.1200(3) 0.5580(7) 0.0463(16) Uani 1 1 d .
H14A H 0.5332 0.0962 0.6544 0.069 Uiso 1 1 calc R
H14B H 0.4800 0.0967 0.4971 0.069 Uiso 1 1 calc R
H14C H 0.5012 0.1632 0.5834 0.069 Uiso 1 1 calc R
C15 C 0.6350(4) 0.0578(2) 0.4260(7) 0.0543(19) Uani 1 1 d .
H15A H 0.6432 0.0337 0.5229 0.081 Uiso 1 1 calc R
H15B H 0.6881 0.0614 0.3707 0.081 Uiso 1 1 calc R
H15C H 0.5947 0.0349 0.3604 0.081 Uiso 1 1 calc R
C16 C 0.6631(3) 0.4171(2) 0.3870(5) 0.0255(12) Uani 1 1 d .
C17 C 0.7226(3) 0.3871(2) 0.4815(6) 0.0298(13) Uani 1 1 d .
H17A H 0.7120 0.3446 0.5181 0.036 Uiso 1 1 calc R
C18 C 0.7952(4) 0.4167(3) 0.5230(6) 0.0418(16) Uani 1 1 d .
H18A H 0.8332 0.3950 0.5895 0.050 Uiso 1 1 calc R
C19 C 0.8137(4) 0.4777(3) 0.4692(7) 0.0473(16) Uani 1 1 d .
H19A H 0.8642 0.4982 0.4986 0.057 Uiso 1 1 calc R
C20 C 0.7592(4) 0.5081(3) 0.3742(6) 0.0499(19) Uani 1 1 d .
H20A H 0.7725 0.5498 0.3358 0.060 Uiso 1 1 calc R
C21 C 0.6837(3) 0.4793(2) 0.3308(8) 0.0356(11) Uani 1 1 d .
H21A H 0.6465 0.5016 0.2639 0.043 Uiso 1 1 calc R
C22 C 0.5199(3) 0.4183(2) 0.3068(7) 0.0255(11) Uani 1 1 d .
C23 C 0.4933(3) 0.4745(2) 0.3836(6) 0.0319(14) Uani 1 1 d .
H23A H 0.5277 0.4934 0.4611 0.038 Uiso 1 1 calc R
C24 C 0.4177(4) 0.5027(2) 0.3478(9) 0.0352(14) Uani 1 1 d .
H24A H 0.4012 0.5408 0.4013 0.042 Uiso 1 1 calc R
C25 C 0.3656(4) 0.4769(3) 0.2367(7) 0.0405(15) Uani 1 1 d .
H25A H 0.3141 0.4970 0.2128 0.049 Uiso 1 1 calc R
C26 C 0.3899(4) 0.4214(3) 0.1610(6) 0.0398(16) Uani 1 1 d .
H26A H 0.3546 0.4027 0.0846 0.048 Uiso 1 1 calc R
C27 C 0.4651(3) 0.3928(3) 0.1954(6) 0.0345(14) Uani 1 1 d .
H27A H 0.4804 0.3544 0.1418 0.041 Uiso 1 1 calc R
C28 C 0.4169(3) 0.3016(3) 0.5265(6) 0.0460(16) Uani 1 1 d .
H28A H 0.3833 0.2627 0.5493 0.055 Uiso 1 1 calc R
H28B H 0.4031 0.3168 0.4204 0.055 Uiso 1 1 calc R
C29 C 0.3993(4) 0.3541(3) 0.6450(6) 0.0491(17) Uani 1 1 d .
H29A H 0.4081 0.3976 0.6001 0.059 Uiso 1 1 calc R
H29B H 0.3417 0.3510 0.6854 0.059 Uiso 1 1 calc R
C30 C 0.4615(4) 0.3398(3) 0.7686(6) 0.0486(17) Uani 1 1 d .
H30A H 0.4429 0.3037 0.8357 0.058 Uiso 1 1 calc R
H30B H 0.4725 0.3782 0.8339 0.058 Uiso 1 1 calc R
C31 C 0.5380(4) 0.3211(3) 0.6737(6) 0.0493(17) Uani 1 1 d .
H31A H 0.5693 0.3600 0.6414 0.059 Uiso 1 1 calc R
H31B H 0.5753 0.2928 0.7350 0.059 Uiso 1 1 calc R
N1 N 0.5916(3) 0.38486(16) 0.3461(7) 0.0265(11) Uani 1 1 d .
O1 O 0.5053(2) 0.28679(17) 0.5382(4) 0.0285(8) Uani 1 1 d .
P1 P 0.58614(9) 0.17729(6) 0.28586(13) 0.0279(4) Uani 1 1 d .
Pd1 Pd 0.58744(2) 0.284767(15) 0.32427(4) 0.02313(10) Uani 1 1 d .

loop_
_atom_site_aniso_label
_atom_site_aniso_U_11
_atom_site_aniso_U_22
_atom_site_aniso_U_33
_atom_site_aniso_U_23
_atom_site_aniso_U_13
_atom_site_aniso_U_12
C1 0.024(3) 0.030(3) 0.026(3) -0.002(3) -0.001(2) -0.001(3)
C2 0.031(3) 0.036(3) 0.029(3) 0.002(2) 0.003(3) 0.003(3)
C3 0.043(4) 0.042(4) 0.031(3) 0.010(3) 0.007(3) 0.000(3)
C4 0.040(3) 0.049(3) 0.029(3) 0.004(3) 0.011(2) 0.002(3)
C5 0.029(3) 0.037(3) 0.035(3) -0.008(3) 0.008(3) 0.003(3)
C6 0.025(3) 0.034(3) 0.033(3) 0.000(2) 0.001(2) 0.000(3)
C7 0.035(4) 0.032(3) 0.051(4) 0.001(3) 0.005(3) 0.006(3)
C8 0.035(4) 0.035(3) 0.031(3) -0.012(3) 0.000(3) -0.011(3)
C9 0.022(3) 0.049(4) 0.053(4) -0.001(3) 0.000(3) -0.004(3)
C10 0.056(5) 0.051(4) 0.066(4) -0.022(4) 0.000(4) -0.019(4)
C11 0.053(5) 0.076(5) 0.036(3) -0.014(3) -0.010(3) -0.016(4)
C12 0.038(4) 0.030(3) 0.041(3) 0.010(3) 0.004(3) -0.002(3)
C13 0.045(5) 0.057(5) 0.052(5) 0.018(4) -0.022(4) -0.001(4)
C14 0.044(4) 0.046(4) 0.049(4) 0.008(3) 0.005(3) -0.003(3)
C15 0.056(5) 0.029(3) 0.078(5) 0.025(3) 0.014(4) 0.008(3)
C16 0.032(3) 0.022(3) 0.022(3) -0.009(2) 0.007(2) 0.003(3)
C17 0.033(4) 0.028(3) 0.028(3) -0.005(2) 0.006(3) 0.000(3)
C18 0.028(4) 0.055(4) 0.042(3) -0.013(3) 0.000(3) 0.007(3)
C19 0.026(4) 0.057(4) 0.060(4) -0.017(4) 0.002(3) -0.001(3)
C20 0.045(4) 0.035(3) 0.070(5) -0.012(3) 0.029(3) -0.011(3)
C21 0.035(3) 0.035(3) 0.036(3) -0.001(4) 0.006(4) -0.002(2)
C22 0.021(3) 0.031(2) 0.025(3) -0.002(3) 0.006(3) -0.001(2)
C23 0.031(3) 0.028(3) 0.037(3) -0.008(2) 0.000(2) 0.001(3)
C24 0.037(3) 0.026(2) 0.043(4) -0.003(3) 0.011(3) 0.004(3)
C25 0.026(4) 0.036(4) 0.059(4) 0.014(3) 0.006(3) 0.008(3)
C26 0.035(4) 0.037(3) 0.047(3) 0.015(3) -0.010(3) -0.003(3)
C27 0.035(4) 0.033(3) 0.036(3) 0.003(3) 0.001(3) 0.002(3)
C28 0.038(4) 0.065(4) 0.035(3) -0.002(3) 0.007(3) -0.004(3)
C29 0.045(5) 0.064(4) 0.038(3) -0.005(3) 0.023(3) -0.003(4)
C30 0.051(5) 0.055(4) 0.040(3) -0.016(3) 0.011(3) -0.012(3)
C31 0.042(4) 0.074(5) 0.032(3) -0.008(3) 0.001(3) -0.004(4)
N1 0.024(2) 0.0234(18) 0.032(3) -0.002(2) -0.002(2) -0.0029(19)
O1 0.022(2) 0.039(2) 0.0243(18) -0.0052(19) 0.0097(15) -0.0058(19)
P1 0.0270(8) 0.0257(6) 0.0311(10) 0.0003(6) 0.0034(7) -0.0022(7)
Pd1 0.02184(17) 0.02312(16) 0.02442(17) 0.0001(3) 0.0016(3) 0.00047(18)

loop_
_atom_type_symbol
_atom_type_description
_atom_type_scat_dispersion_real
_atom_type_scat_dispersion_imag
_atom_type_scat_source
C C 0.0033 0.0016 'International Tables Vol C Tables 4.2.6.8 and 6.1.1.4'
H H 0.0000 0.0000 'International Tables Vol C Tables 4.2.6.8 and 6.1.1.4'
N N 0.0061 0.0033 'International Tables Vol C Tables 4.2.6.8 and 6.1.1.4'
O O 0.0106 0.0060 'International Tables Vol C Tables 4.2.6.8 and 6.1.1.4'
P P 0.1023 0.0942 'International Tables Vol C Tables 4.2.6.8 and 6.1.1.4'
Pd Pd -0.9988 1.0072 'International Tables Vol C Tables 4.2.6.8 and 6.1.1.4'

loop_
_exptl_crystal_face_index_h
_exptl_crystal_face_index_k
_exptl_crystal_face_index_l
_exptl_crystal_face_perp_dist
1.00 0.00 0.00 0.0400
-1.00 0.00 0.00 0.0200
0.00 1.00 0.00 0.0300
0.00 -1.00 0.00 0.0600
0.00 0.00 1.00 0.1500
0.00 0.00 -1.00 0.0900

loop_
_geom_angle_atom_site_label_1
_geom_angle_atom_site_label_2
_geom_angle_atom_site_label_3
_geom_angle
C6 C1 C2 116.9(5)
C6 C1 Pd1 122.1(4)
C2 C1 Pd1 121.0(4)
C3 C2 C1 121.3(5)
C3 C2 H2 119.4
C1 C2 H2 119.4
C4 C3 C2 120.5(5)
C4 C3 H3 119.7
C2 C3 H3 119.7
C3 C4 C5 119.2(5)
C3 C4 H4 120.4
C5 C4 H4 120.4
C4 C5 C6 121.3(5)
C4 C5 H5 119.3
C6 C5 H5 119.3
C5 C6 C1 120.8(5)
C5 C6 C7 120.6(5)
C1 C6 C7 118.5(5)
C6 C7 P1 106.9(4)
C6 C7 H7A 110.3
P1 C7 H7A 110.3
C6 C7 H7B 110.3
P1 C7 H7B 110.3
H7A C7 H7B 108.6
C10 C8 C11 108.9(5)
C10 C8 C9 109.3(5)
C11 C8 C9 107.2(5)
C10 C8 P1 115.2(4)
C11 C8 P1 107.4(4)
C9 C8 P1 108.6(4)
C8 C9 H9A 109.5
C8 C9 H9B 109.5
H9A C9 H9B 109.5
C8 C9 H9C 109.5
H9A C9 H9C 109.5
H9B C9 H9C 109.5
C8 C10 H10A 109.5
C8 C10 H10B 109.5
H10A C10 H10B 109.5
C8 C10 H10C 109.5
H10A C10 H10C 109.5
H10B C10 H10C 109.5
C8 C11 H11A 109.5
C8 C11 H11B 109.5
H11A C11 H11B 109.5
C8 C11 H11C 109.5
H11A C11 H11C 109.5
H11B C11 H11C 109.5
C13 C12 C14 109.1(5)
C13 C12 C15 108.7(5)
C14 C12 C15 109.3(5)
C13 C12 P1 104.8(4)
C14 C12 P1 111.3(4)
C15 C12 P1 113.4(4)
C12 C13 H13A 109.5
C12 C13 H13B 109.5
H13A C13 H13B 109.5
C12 C13 H13C 109.5
H13A C13 H13C 109.5
H13B C13 H13C 109.5
C12 C14 H14A 109.5
C12 C14 H14B 109.5
H14A C14 H14B 109.5
C12 C14 H14C 109.5
H14A C14 H14C 109.5
H14B C14 H14C 109.5
C12 C15 H15A 109.5
C12 C15 H15B 109.5
H15A C15 H15B 109.5
C12 C15 H15C 109.5
H15A C15 H15C 109.5
H15B C15 H15C 109.5
N1 C16 C17 120.3(5)
N1 C16 C21 123.3(5)
C17 C16 C21 116.3(5)
C18 C17 C16 122.4(5)
C18 C17 H17A 118.8
C16 C17 H17A 118.8
C17 C18 C19 120.6(6)
C17 C18 H18A 119.7
C19 C18 H18A 119.7
C20 C19 C18 119.3(6)
C20 C19 H19A 120.4
C18 C19 H19A 120.4
C19 C20 C21 121.6(6)
C19 C20 H20A 119.2
C21 C20 H20A 119.2
C20 C21 C16 119.8(5)
C20 C21 H21A 120.1
C16 C21 H21A 120.1
N1 C22 C27 120.0(5)
N1 C22 C23 123.5(5)
C27 C22 C23 116.2(5)
C24 C23 C22 120.8(5)
C24 C23 H23A 119.6
C22 C23 H23A 119.6
C25 C24 C23 121.6(5)
C25 C24 H24A 119.2
C23 C24 H24A 119.2
C24 C25 C26 118.6(5)
C24 C25 H25A 120.7
C26 C25 H25A 120.7
C25 C26 C27 120.4(5)
C25 C26 H26A 119.8
C27 C26 H26A 119.8
C26 C27 C22 122.3(5)
C26 C27 H27A 118.8
C22 C27 H27A 118.8
O1 C28 C29 106.6(5)
O1 C28 H28A 110.4
C29 C28 H28A 110.4
O1 C28 H28B 110.4
C29 C28 H28B 110.4
H28A C28 H28B 108.6
C30 C29 C28 102.1(5)
C30 C29 H29A 111.3
C28 C29 H29A 111.3
C30 C29 H29B 111.3
C28 C29 H29B 111.3
H29A C29 H29B 109.2
C29 C30 C31 102.2(4)
C29 C30 H30A 111.3
C31 C30 H30A 111.3
C29 C30 H30B 111.3
C31 C30 H30B 111.3
H30A C30 H30B 109.2
O1 C31 C30 105.1(5)
O1 C31 H31A 110.7
C30 C31 H31A 110.7
O1 C31 H31B 110.7
C30 C31 H31B 110.7
H31A C31 H31B 108.8
C16 N1 C22 121.1(4)
C16 N1 Pd1 122.2(3)
C22 N1 Pd1 116.6(3)
C28 O1 C31 107.7(4)
C28 O1 Pd1 121.1(3)
C31 O1 Pd1 116.5(3)
C7 P1 C8 106.5(3)
C7 P1 C12 104.2(3)
C8 P1 C12 113.0(3)
C7 P1 Pd1 103.31(19)
C8 P1 Pd1 112.32(19)
C12 P1 Pd1 116.20(18)
C1 Pd1 N1 94.2(2)
C1 Pd1 P1 82.42(16)
N1 Pd1 P1 176.48(17)
C1 Pd1 O1 179.37(18)
N1 Pd1 O1 85.82(17)
P1 Pd1 O1 97.59(9)

loop_
_geom_bond_atom_site_label_1
_geom_bond_atom_site_label_2
_geom_bond_distance
C1 C6 1.394(7)
C1 C2 1.408(7)
C1 Pd1 2.001(5)
C2 C3 1.383(7)
C2 H2 0.9500
C3 C4 1.369(7)
C3 H3 0.9500
C4 C5 1.370(6)
C4 H4 0.9500
C5 C6 1.384(7)
C5 H5 0.9500
C6 C7 1.523(7)
C7 P1 1.823(6)
C7 H7A 0.9900
C7 H7B 0.9900
C8 C10 1.523(7)
C8 C11 1.527(8)
C8 C9 1.535(8)
C8 P1 1.875(6)
C9 H9A 0.9800
C9 H9B 0.9800
C9 H9C 0.9800
C10 H10A 0.9800
C10 H10B 0.9800
C10 H10C 0.9800
C11 H11A 0.9800
C11 H11B 0.9800
C11 H11C 0.9800
C12 C13 1.525(8)
C12 C14 1.527(7)
C12 C15 1.537(7)
C12 P1 1.879(5)
C13 H13A 0.9800
C13 H13B 0.9800
C13 H13C 0.9800
C14 H14A 0.9800
C14 H14B 0.9800
C14 H14C 0.9800
C15 H15A 0.9800
C15 H15B 0.9800
C15 H15C 0.9800
C16 N1 1.376(6)
C16 C17 1.399(7)
C16 C21 1.416(6)
C17 C18 1.366(7)
C17 H17A 0.9500
C18 C19 1.377(7)
C18 H18A 0.9500
C19 C20 1.353(8)
C19 H19A 0.9500
C20 C21 1.402(7)
C20 H20A 0.9500
C21 H21A 0.9500
C22 N1 1.386(6)
C22 C27 1.404(7)
C22 C23 1.405(6)
C23 C24 1.384(7)
C23 H23A 0.9500
C24 C25 1.377(8)
C24 H24A 0.9500
C25 C26 1.378(7)
C25 H25A 0.9500
C26 C27 1.378(7)
C26 H26A 0.9500
C27 H27A 0.9500
C28 O1 1.458(6)
C28 C29 1.517(7)
C28 H28A 0.9900
C28 H28B 0.9900
C29 C30 1.489(8)
C29 H29A 0.9900
C29 H29B 0.9900
C30 C31 1.526(8)
C30 H30A 0.9900
C30 H30B 0.9900
C31 O1 1.461(6)
C31 H31A 0.9900
C31 H31B 0.9900
N1 Pd1 2.082(3)
O1 Pd1 2.264(3)
P1 Pd1 2.2494(13)
